data_2013823
loop_
_publ_author_name
'You, Zhong-Lu'
'Yang, Li'
'Zou, Ying'
'Zeng, Wei-Jie'
'Liu, Wei-Sheng'
'Zhu, Hai-Liang'

_publ_section_title
;
 <i>catena</i>-Poly[[silver(I)-\m-ethane-1,2-diamine-\k^2^<i>N</i>:<i>N</i>']
 3-fluorobenzoate monohydrate]
;
_journal_issue 3
_journal_name_full 'Acta Crystallographica Section C'
_journal_page_first m117
_journal_page_last m118
_journal_paper_doi 10.1107/S0108270103028683
_journal_volume 60
_journal_year 2004
_chemical_formula_iupac '[Ag (C2 H8 N2)] (C7 H4 F O2), H2 O'
_chemical_formula_moiety 'C2 H8 Ag N2 + , C7 H4 F O2 - , H2 O'
_chemical_formula_sum 'C9 H14 Ag F N2 O3'
_chemical_formula_weight 325.09
_chemical_name_systematic
;
catena-Poly[[silver(I)-\m-ethane-1,2-diamine-\k^2^N:N'] 3-fluorobenzoate
monohydrate]
;
_space_group_IT_number 15
_symmetry_cell_setting monoclinic
_symmetry_space_group_name_Hall '-C 2yc'
_symmetry_space_group_name_H-M 'C 1 2/c 1'
_atom_sites_solution_hydrogens geom
_atom_sites_solution_primary direct
_atom_sites_solution_secondary difmap
_audit_creation_method SHELXL-97
_cell_angle_alpha 90
_cell_angle_beta 100.45(3)
_cell_angle_gamma 90
_cell_formula_units_Z 8
_cell_length_a 23.721(5)
_cell_length_b 7.1800(10)
_cell_length_c 13.961(3)
_cell_measurement_reflns_used 4521
_cell_measurement_temperature 293(2)
_cell_measurement_theta_max 25.80
_cell_measurement_theta_min 2.58
_cell_volume 2338.4(8)
_computing_cell_refinement SMART
_computing_data_collection 'SMART (Siemens, 1996)'
_computing_data_reduction 'SAINT (Siemens, 1996)'
_computing_molecular_graphics 'SHELXTL (Sheldrick, 1997b)'
_computing_publication_material SHELXTL
_computing_structure_refinement 'SHELXL97 (Sheldrick, 1997a)'
_computing_structure_solution 'SHELXS97 (Sheldrick, 1997a)'
_diffrn_ambient_temperature 293(2)
_diffrn_measured_fraction_theta_full 0.979
_diffrn_measured_fraction_theta_max 0.979
_diffrn_measurement_device_type 'Siemens SMART CCD area-detector'
_diffrn_measurement_method '\f and \w'
_diffrn_radiation_monochromator graphite
_diffrn_radiation_source 'fine-focus sealed tube'
_diffrn_radiation_type MoK\a
_diffrn_radiation_wavelength 0.71073
_diffrn_reflns_av_R_equivalents 0.023
_diffrn_reflns_av_sigmaI/netI 0.031
_diffrn_reflns_limit_h_max 29
_diffrn_reflns_limit_h_min -20
_diffrn_reflns_limit_k_max 8
_diffrn_reflns_limit_k_min -8
_diffrn_reflns_limit_l_max 16
_diffrn_reflns_limit_l_min -17
_diffrn_reflns_number 5175
_diffrn_reflns_theta_full 26.50
_diffrn_reflns_theta_max 26.50
_diffrn_reflns_theta_min 1.75
_diffrn_standards_decay_% 0
_diffrn_standards_interval_count 0
_diffrn_standards_interval_time 0
_diffrn_standards_number 0
_exptl_absorpt_coefficient_mu 1.731
_exptl_absorpt_correction_T_max 0.758
_exptl_absorpt_correction_T_min 0.530
_exptl_absorpt_correction_type multi-scan
_exptl_absorpt_process_details '(SADABS; Sheldrick, 1996)'
_exptl_crystal_colour colourless
_exptl_crystal_density_diffrn 1.847
_exptl_crystal_density_meas ?
_exptl_crystal_density_method 'not measured'
_exptl_crystal_description prism
_exptl_crystal_F_000 1296
_exptl_crystal_size_max 0.40
_exptl_crystal_size_mid 0.31
_exptl_crystal_size_min 0.16
_refine_diff_density_max 0.544
_refine_diff_density_min -0.564
_refine_ls_extinction_method none
_refine_ls_goodness_of_fit_ref 1.072
_refine_ls_hydrogen_treatment mixed
_refine_ls_matrix_type full
_refine_ls_number_parameters 145
_refine_ls_number_reflns 2372
_refine_ls_number_restraints 0
_refine_ls_restrained_S_all 1.072
_refine_ls_R_factor_all 0.0507
_refine_ls_R_factor_gt 0.0400
_refine_ls_shift/su_max 0.001
_refine_ls_shift/su_mean 0.000
_refine_ls_structure_factor_coef Fsqd
_refine_ls_weighting_details 'calc w=1/[\s^2^(Fo^2^)+(0.0446P)^2^] where P=(Fo^2^+2Fc^2^)/3'
_refine_ls_weighting_scheme calc
_refine_ls_wR_factor_gt 0.0864
_refine_ls_wR_factor_ref 0.0912
_reflns_number_gt 1973
_reflns_number_total 2372
_reflns_threshold_expression I>2\s(I)
_cod_data_source_file na1632.cif
_cod_data_source_block I
_cod_depositor_comments
;
The following automatic conversions were performed:

'_exptl_crystal_density_meas' value 'not measured' was changed to '?'
- the value is perceived as not measured.

Automatic conversion script
Id: cif_fix_values 3008 2015-01-20 13:52:24Z robertas 
;
_cod_original_sg_symbol_H-M 'C 2/c'
_cod_database_code 2013823

loop_
_symmetry_equiv_pos_as_xyz
'x, y, z'
'-x, y, -z+1/2'
'x+1/2, y+1/2, z'
'-x+1/2, y+1/2, -z+1/2'
'-x, -y, -z'
'x, -y, z-1/2'
'-x+1/2, -y+1/2, -z'
'x+1/2, -y+1/2, z-1/2'

loop_
_atom_site_label
_atom_site_fract_x
_atom_site_fract_y
_atom_site_fract_z
_atom_site_U_iso_or_equiv
_atom_site_adp_type
_atom_site_calc_flag
_atom_site_refinement_flags
_atom_site_occupancy
_atom_site_disorder_assembly
_atom_site_disorder_group
_atom_site_type_symbol
Ag1 0.210141(14) 0.21391(4) 0.37163(2) 0.05367(15) Uani d . 1 . . Ag
F1 0.52579(13) 0.3821(6) 0.3696(3) 0.1135(11) Uani d . 1 . . F
O1 0.32941(11) 0.5878(4) 0.4021(2) 0.0609(8) Uani d . 1 . . O
O2 0.33092(11) 0.8914(4) 0.3819(2) 0.0557(7) Uani d . 1 . . O
O1W 0.16714(17) 0.2686(4) 0.5287(2) 0.0772(10) Uani d . 1 . . O
H1WA 0.1582 0.3780 0.5437 0.080 Uiso d R 1 . . H
H1WB 0.1621 0.1771 0.5649 0.080 Uiso d R 1 . . H
N1 0.20777(12) 0.9180(4) 0.3943(2) 0.0442(7) Uani d . 1 . . N
H1A 0.2425 0.8706 0.3909 0.080 Uiso d R 1 . . H
H1B 0.2014 0.8978 0.4550 0.080 Uiso d R 1 . . H
N2 0.20890(13) 0.4980(4) 0.3239(2) 0.0467(7) Uani d . 1 . . N
H2A 0.2066 0.4995 0.2588 0.080 Uiso d R 1 . . H
H2C 0.2422 0.5523 0.3508 0.080 Uiso d R 1 . . H
C1 0.5006(2) 0.5516(8) 0.3759(3) 0.0677(13) Uani d . 1 . . C
C2 0.5327(2) 0.7094(9) 0.3778(4) 0.0818(18) Uani d . 1 . . C
H2B 0.5728 0.7003 0.3755 0.080 Uiso d R 1 . . H
C3 0.5067(2) 0.8789(9) 0.3818(4) 0.0830(16) Uani d . 1 . . C
H3A 0.5288 0.9914 0.3837 0.080 Uiso d R 1 . . H
C4 0.4497(2) 0.8861(7) 0.3848(3) 0.0632(12) Uani d . 1 . . C
H4A 0.4311 1.0046 0.3864 0.080 Uiso d R 1 . . H
C5 0.41715(18) 0.7253(5) 0.3837(3) 0.0442(9) Uani d . 1 . . C
C6 0.44348(17) 0.5549(6) 0.3786(3) 0.0535(10) Uani d . 1 . . C
H6A 0.4218 0.4416 0.3769 0.080 Uiso d R 1 . . H
C7 0.35481(18) 0.7356(5) 0.3897(3) 0.0440(9) Uani d . 1 . . C
C8 0.16115(16) 0.6104(5) 0.3484(3) 0.0502(9) Uani d . 1 . . C
H8A 0.1608 0.5962 0.4166 0.080 Uiso d R 1 . . H
H8B 0.1257 0.5616 0.3132 0.080 Uiso d R 1 . . H
C9 0.16419(18) 0.8147(5) 0.3264(3) 0.0496(10) Uani d . 1 . . C
H9A 0.1726 0.8282 0.2620 0.080 Uiso d R 1 . . H
H9B 0.1274 0.8704 0.3265 0.080 Uiso d R 1 . . H

loop_
_atom_site_aniso_label
_atom_site_aniso_U_11
_atom_site_aniso_U_22
_atom_site_aniso_U_33
_atom_site_aniso_U_12
_atom_site_aniso_U_13
_atom_site_aniso_U_23
Ag1 0.0618(2) 0.02830(19) 0.0736(3) 0.00095(13) 0.01958(17) 0.00067(14)
F1 0.084(2) 0.118(3) 0.144(3) 0.040(2) 0.036(2) 0.008(2)
O1 0.0504(16) 0.0456(17) 0.090(2) -0.0037(13) 0.0206(15) 0.0036(15)
O2 0.0582(17) 0.0430(17) 0.0667(17) 0.0070(14) 0.0136(14) 0.0004(14)
O1W 0.124(3) 0.0460(19) 0.071(2) 0.0017(17) 0.042(2) 0.0036(14)
N1 0.0517(19) 0.0253(16) 0.0579(19) 0.0009(13) 0.0159(16) 0.0000(13)
N2 0.059(2) 0.0308(17) 0.0511(18) -0.0009(14) 0.0128(15) -0.0041(14)
C1 0.056(3) 0.086(4) 0.062(3) 0.024(3) 0.014(2) 0.002(2)
C2 0.040(3) 0.127(6) 0.080(4) -0.013(3) 0.016(3) -0.007(3)
C3 0.062(3) 0.092(4) 0.100(4) -0.022(3) 0.029(3) -0.018(3)
C4 0.058(3) 0.059(3) 0.077(3) -0.009(2) 0.022(2) -0.009(2)
C5 0.048(2) 0.048(2) 0.0361(19) -0.0026(18) 0.0084(17) -0.0015(16)
C6 0.049(2) 0.056(3) 0.056(2) 0.0077(19) 0.0109(19) 0.001(2)
C7 0.047(2) 0.047(2) 0.038(2) -0.0032(18) 0.0087(17) 0.0026(17)
C8 0.052(2) 0.034(2) 0.066(2) -0.0033(17) 0.015(2) 0.0015(18)
C9 0.053(2) 0.033(2) 0.064(2) 0.0034(17) 0.012(2) 0.0023(18)

loop_
_atom_type_symbol
_atom_type_description
_atom_type_scat_dispersion_real
_atom_type_scat_dispersion_imag
_atom_type_scat_source
C C 0.0033 0.0016 'International Tables Vol C Tables 4.2.6.8 and 6.1.1.4'
H H 0.0000 0.0000 'International Tables Vol C Tables 4.2.6.8 and 6.1.1.4'
N N 0.0061 0.0033 'International Tables Vol C Tables 4.2.6.8 and 6.1.1.4'
O O 0.0106 0.0060 'International Tables Vol C Tables 4.2.6.8 and 6.1.1.4'
F F 0.0171 0.0103 'International Tables Vol C Tables 4.2.6.8 and 6.1.1.4'
Ag Ag -0.8971 1.1015 'International Tables Vol C Tables 4.2.6.8 and 6.1.1.4'

loop_
_geom_angle_atom_site_label_1
_geom_angle_atom_site_label_2
_geom_angle_atom_site_label_3
_geom_angle_site_symmetry_1
_geom_angle_site_symmetry_3
_geom_angle
N2 Ag1 N1 . 1_545 170.51(11)
H1WA O1W H1WB . . 120.0
C9 N1 Ag1 . 1_565 115.9(2)
C9 N1 H1A . . 108.5
Ag1 N1 H1A 1_565 . 108.5
C9 N1 H1B . . 107.9
Ag1 N1 H1B 1_565 . 108.1
H1A N1 H1B . . 107.6
C8 N2 Ag1 . . 114.5(2)
C8 N2 H2A . . 108.6
Ag1 N2 H2A . . 108.6
C8 N2 H2C . . 108.5
Ag1 N2 H2C . . 108.7
H2A N2 H2C . . 107.7
C2 C1 C6 . . 122.7(5)
C2 C1 F1 . . 119.5(5)
C6 C1 F1 . . 117.8(5)
C1 C2 C3 . . 119.0(5)
C1 C2 H2B . . 119.8
C3 C2 H2B . . 121.1
C4 C3 C2 . . 119.5(5)
C4 C3 H3A . . 120.4
C2 C3 H3A . . 120.1
C3 C4 C5 . . 121.5(5)
C3 C4 H4A . . 119.8
C5 C4 H4A . . 118.7
C6 C5 C4 . . 118.8(4)
C6 C5 C7 . . 120.4(4)
C4 C5 C7 . . 120.8(4)
C1 C6 C5 . . 118.6(4)
C1 C6 H6A . . 121.0
C5 C6 H6A . . 120.5
O1 C7 O2 . . 123.4(4)
O1 C7 C5 . . 118.2(4)
O2 C7 C5 . . 118.4(3)
N2 C8 C9 . . 114.7(3)
N2 C8 H8A . . 108.5
C9 C8 H8A . . 108.4
N2 C8 H8B . . 108.6
C9 C8 H8B . . 108.8
H8A C8 H8B . . 107.7
N1 C9 C8 . . 114.5(3)
N1 C9 H9A . . 108.2
C8 C9 H9A . . 108.4
N1 C9 H9B . . 108.7
C8 C9 H9B . . 109.2
H9A C9 H9B . . 107.7

loop_
_geom_bond_atom_site_label_1
_geom_bond_atom_site_label_2
_geom_bond_site_symmetry_2
_geom_bond_distance
_geom_bond_publ_flag
Ag1 N2 . 2.145(3) ?
Ag1 N1 1_545 2.150(3) ?
F1 C1 . 1.366(6) ?
O1 C7 . 1.248(4) ?
O2 C7 . 1.249(5) ?
O1W H1WA . 0.8500 ?
O1W H1WB . 0.8500 ?
N1 C9 . 1.471(5) ?
N1 Ag1 1_565 2.150(3) ?
N1 H1A . 0.9000 ?
N1 H1B . 0.9000 ?
N2 C8 . 1.481(5) ?
N2 H2A . 0.9000 ?
N2 H2C . 0.9001 ?
C1 C2 . 1.362(7) ?
C1 C6 . 1.363(6) ?
C2 C3 . 1.370(8) ?
C2 H2B . 0.9601 ?
C3 C4 . 1.362(6) ?
C3 H3A . 0.9601 ?
C4 C5 . 1.387(6) ?
C4 H4A . 0.9600 ?
C5 C6 . 1.381(5) ?
C5 C7 . 1.498(6) ?
C6 H6A . 0.9600 ?
C8 C9 . 1.503(5) ?
C8 H8A . 0.9600 ?
C8 H8B . 0.9600 ?
C9 H9A . 0.9600 ?
C9 H9B . 0.9600 ?

loop_
_geom_hbond_atom_site_label_D
_geom_hbond_atom_site_label_H
_geom_hbond_atom_site_label_A
_geom_hbond_site_symmetry_A
_geom_hbond_distance_DH
_geom_hbond_distance_HA
_geom_hbond_distance_DA
_geom_hbond_angle_DHA
O1W H1WA O2 7_566 0.85 1.95 2.739(4) 154
O1W H1WB O1 7_556 0.85 1.96 2.731(4) 150
N1 H1B O1 7_566 0.90 2.25 3.126(4) 165
N2 H2A O2 4_545 0.90 2.15 2.958(4) 149
N1 H1A O2 . 0.90 2.13 2.964(4) 154
N2 H2C O1 . 0.90 2.08 2.941(4) 160

loop_
_geom_torsion_atom_site_label_1
_geom_torsion_atom_site_label_2
_geom_torsion_atom_site_label_3
_geom_torsion_atom_site_label_4
_geom_torsion_site_symmetry_1
_geom_torsion
C6 C1 C2 C3 . -0.5(8)
F1 C1 C2 C3 . 178.4(4)
C1 C2 C3 C4 . 0.7(8)
C2 C3 C4 C5 . -0.1(8)
C3 C4 C5 C6 . -0.6(7)
C3 C4 C5 C7 . 178.4(4)
C2 C1 C6 C5 . -0.2(7)
F1 C1 C6 C5 . -179.2(4)
C4 C5 C6 C1 . 0.8(6)
C7 C5 C6 C1 . -178.3(4)
C6 C5 C7 O1 . 8.8(6)
C4 C5 C7 O1 . -170.2(4)
C6 C5 C7 O2 . -171.2(4)
C4 C5 C7 O2 . 9.8(6)
Ag1 N2 C8 C9 . 172.7(2)
Ag1 N1 C9 C8 1_565 -176.1(2)
N2 C8 C9 N1 . -74.1(4)
